data_1000484
loop_
_publ_author_name
'Attfield, J P'
'Ferey, G'

_publ_section_title
;
Structural correlations within the lanthanum palladium oxide family
;
_journal_coden_ASTM JSSCBI
_journal_name_full 'Journal of Solid State Chemistry'
_journal_page_first 286
_journal_page_last 298
_journal_paper_doi 10.1016/0022-4596(89)90091-1
_journal_volume 80
_journal_year 1989
_chemical_formula_structural 'La4 Pd O7'
_chemical_formula_sum 'La4 O7 Pd'
_chemical_name_systematic 'Lanthanum palladium oxide (4/1/7)'
_space_group_IT_number 12
_symmetry_cell_setting monoclinic
_symmetry_Int_Tables_number 12
_symmetry_space_group_name_Hall '-C 2y'
_symmetry_space_group_name_H-M 'C 1 2/m 1'
_cell_angle_alpha 90
_cell_angle_beta 133.42(1)
_cell_angle_gamma 90
_cell_formula_units_Z 2
_cell_length_a 13.469(1)
_cell_length_b 4.0262(1)
_cell_length_c 9.448(1)
_cell_volume 372.1
_cod_database_code 1000484

loop_
_symmetry_equiv_pos_as_xyz
x,y,z
x,-y,z
-x,-y,-z
-x,y,-z
1/2+x,1/2+y,z
1/2+x,1/2-y,z
1/2-x,1/2-y,-z
1/2-x,1/2+y,-z

loop_
_atom_site_label
_atom_site_type_symbol
_atom_site_symmetry_multiplicity
_atom_site_Wyckoff_symbol
_atom_site_fract_x
_atom_site_fract_y
_atom_site_fract_z
_atom_site_occupancy
_atom_site_attached_hydrogens
_atom_site_calc_flag
La1 La3+ 4 i 0.2470(3) 0.5 0.1540(4) 1. 0 d
La2 La3+ 4 i 0.5839(3) 0. 0.3889(5) 1. 0 d
Pd1 Pd2+ 2 a 0. 0. 0. 1. 0 d
O1 O2- 2 b 0. 0.5 0. 1. 0 d
O2 O2- 4 i 0.3673(4) 0. 0.3101(6) 1. 0 d
O3 O2- 4 i 0.0875(5) 0. -0.1126(8) 1. 0 d
O4 O2- 4 i 0.2961(5) 0.5 0.4462(7) 1. 0 d

loop_
_atom_type_symbol
_atom_type_oxidation_number
La3+ 3.000
Pd2+ 2.000
O2- -2.000
